data_4020426
loop_
_publ_author_name
'Donald Craig'
'Fabienne Grellepois'
'Andrew J. P. White'

_publ_section_title
;
 Asymmetric Decarboxylative Claisen Rearrangement Reactions
 of Sulfoximine-Substituted Allylic Tosylacetic Esters
;
_journal_name_full 'Journal of Organic Chemistry'
_journal_page_first 6827
_journal_page_last 6832
_journal_paper_doi 10.1021/jo050747d
_journal_volume 70
_journal_year 2005
_chemical_formula_sum 'C32 H47 N O3 S2'
_chemical_formula_weight 557.83
_space_group_IT_number 1
_symmetry_cell_setting triclinic
_symmetry_space_group_name_Hall 'P 1'
_symmetry_space_group_name_H-M 'P 1'
_cell_angle_alpha 108.493(6)
_cell_angle_beta 102.329(6)
_cell_angle_gamma 107.814(6)
_cell_formula_units_Z 2
_cell_length_a 11.7597(9)
_cell_length_b 12.5439(8)
_cell_length_c 13.2635(9)
_cell_measurement_temperature 173(2)
_cell_volume 1658.7(2)
_diffrn_ambient_temperature 173(2)
_exptl_crystal_density_diffrn 1.117
_cod_depositor_comments
;
The following automatic conversions were performed:
'_symmetry_cell_setting' value 'Triclinic' changed to 'triclinic'
according to '/home/saulius/struct/CIF-dictionaries/cif_core.dic'
dictionary named 'cif_core.dic' version 2.4.1 from 2010-06-29.

Automatic conversion script
Id: cif_fix_enum 1527 2010-12-29 10:47:43Z saulius 
;
_cod_database_code 4020426

loop_
_symmetry_equiv_pos_as_xyz
'x, y, z'

loop_
_atom_site_label
_atom_site_type_symbol
_atom_site_fract_x
_atom_site_fract_y
_atom_site_fract_z
_atom_site_U_iso_or_equiv
_atom_site_adp_type
_atom_site_occupancy
_atom_site_symmetry_multiplicity
_atom_site_calc_flag
_atom_site_refinement_flags
_atom_site_disorder_assembly
_atom_site_disorder_group
S1 S 0.40870(8) 0.29783(7) 0.34894(7) 0.04500(19) Uani 1 1 d . . .
O1 O 0.3561(3) 0.3625(3) 0.4230(3) 0.0536(6) Uani 1 1 d . . .
O2 O 0.4497(3) 0.3511(3) 0.2753(3) 0.0584(7) Uani 1 1 d . . .
N2 N 0.5328(3) 0.2860(3) 0.4193(3) 0.0450(6) Uani 1 1 d . . .
S3 S 0.52915(8) 0.24161(7) 0.51611(7) 0.04318(18) Uani 1 1 d . . .
O3 O 0.4372(3) 0.1208(3) 0.4881(3) 0.0589(7) Uani 1 1 d . . .
C4 C 0.2950(4) 0.1428(3) 0.2609(3) 0.0465(7) Uani 1 1 d . . .
C5 C 0.3273(5) 0.0730(5) 0.1748(4) 0.0662(12) Uani 1 1 d . B .
C6 C 0.2349(6) -0.0417(6) 0.0974(6) 0.089(2) Uani 1 1 d . . .
H6A H 0.2531 -0.0878 0.0355 0.107 Uiso 1 1 calc R . .
C7 C 0.1189(6) -0.0903(5) 0.1073(5) 0.0762(15) Uani 1 1 d . . .
C8 C 0.0912(5) -0.0227(5) 0.1954(4) 0.0641(12) Uani 1 1 d . . .
H8A H 0.0111 -0.0571 0.2031 0.077 Uiso 1 1 calc R . .
C9 C 0.1775(5) 0.0952(5) 0.2740(4) 0.0599(11) Uani 1 1 d . . .
C10 C 0.4547(6) 0.1123(6) 0.1558(5) 0.087(2) Uani 1 1 d D . .
H10A H 0.5116 0.1951 0.2177 0.105 Uiso 1 1 calc R A 1
C11 C 0.5155(9) 0.0249(9) 0.1666(10) 0.133(4) Uani 1 1 d DU B 1
H11A H 0.5232 0.0209 0.2402 0.199 Uiso 1 1 calc R B 1
H11B H 0.6002 0.0539 0.1607 0.199 Uiso 1 1 calc R B 1
H11C H 0.4626 -0.0571 0.1060 0.199 Uiso 1 1 calc R B 1
C12 C 0.4384(10) 0.1255(11) 0.0441(7) 0.131(4) Uani 1 1 d DU B 1
H12A H 0.5208 0.1492 0.0331 0.196 Uiso 1 1 calc R B 1
H12B H 0.4057 0.1888 0.0454 0.196 Uiso 1 1 calc R B 1
H12C H 0.3783 0.0470 -0.0181 0.196 Uiso 1 1 calc R B 1
C13 C 0.0214(7) -0.2180(6) 0.0178(7) 0.106(3) Uani 1 1 d D . .
H13A H 0.0570 -0.2424 -0.0436 0.128 Uiso 1 1 calc R . .
C14 C 0.0049(9) -0.3111(8) 0.0647(9) 0.125(3) Uani 1 1 d DU . .
H14A H -0.0593 -0.3904 0.0066 0.187 Uiso 1 1 calc R . .
H14B H -0.0229 -0.2865 0.1298 0.187 Uiso 1 1 calc R . .
H14C H 0.0860 -0.3183 0.0890 0.187 Uiso 1 1 calc R . .
C15 C -0.1017(7) -0.2118(8) -0.0351(7) 0.108(3) Uani 1 1 d DU . .
H15A H -0.1620 -0.2935 -0.0922 0.161 Uiso 1 1 calc R . .
H15B H -0.0859 -0.1542 -0.0711 0.161 Uiso 1 1 calc R . .
H15C H -0.1373 -0.1837 0.0235 0.161 Uiso 1 1 calc R . .
C16 C 0.1370(8) 0.1513(7) 0.3703(7) 0.110(3) Uani 1 1 d DU . .
H16A H 0.2138 0.2237 0.4294 0.132 Uiso 1 1 calc R . .
C17 C 0.0937(13) 0.0620(13) 0.4238(10) 0.160(6) Uani 1 1 d DU . .
H17A H 0.1676 0.0700 0.4813 0.239 Uiso 1 1 calc R . .
H17B H 0.0526 -0.0223 0.3652 0.239 Uiso 1 1 calc R . .
H17C H 0.0331 0.0808 0.4593 0.239 Uiso 1 1 calc R . .
C18 C 0.0405(16) 0.1984(16) 0.3340(15) 0.174(7) Uani 1 1 d D . .
H18A H 0.0749 0.2568 0.3024 0.261 Uiso 1 1 calc R . .
H18B H 0.0201 0.2399 0.3994 0.261 Uiso 1 1 calc R . .
H18C H -0.0368 0.1297 0.2763 0.261 Uiso 1 1 calc R . .
C19 C 0.6836(4) 0.2476(3) 0.5628(3) 0.0459(7) Uani 1 1 d . . .
C20 C 0.7887(4) 0.3551(4) 0.5911(4) 0.0581(9) Uani 1 1 d . . .
H20A H 0.7790 0.4250 0.5838 0.070 Uiso 1 1 calc R . .
C21 C 0.9080(5) 0.3550(6) 0.6306(6) 0.0743(14) Uani 1 1 d . . .
H21A H 0.9815 0.4269 0.6509 0.089 Uiso 1 1 calc R . .
C22 C 0.9229(5) 0.2533(6) 0.6412(5) 0.0729(13) Uani 1 1 d . . .
H22A H 1.0057 0.2557 0.6677 0.087 Uiso 1 1 calc R . .
C23 C 0.8168(6) 0.1484(5) 0.6129(5) 0.0699(13) Uani 1 1 d . . .
H23A H 0.8267 0.0789 0.6212 0.084 Uiso 1 1 calc R . .
C24 C 0.6953(4) 0.1444(4) 0.5723(4) 0.0537(8) Uani 1 1 d . . .
H24A H 0.6219 0.0723 0.5515 0.064 Uiso 1 1 calc R . .
C25 C 0.5141(5) 0.3520(4) 0.6293(4) 0.0537(9) Uani 1 1 d . . .
H25A H 0.5791 0.4331 0.6457 0.064 Uiso 1 1 calc R . .
H25B H 0.4301 0.3538 0.6008 0.064 Uiso 1 1 calc R . .
C26 C 0.5256(5) 0.3411(4) 0.7426(4) 0.0571(9) Uani 1 1 d . . .
C27 C 0.4705(6) 0.4279(6) 0.8039(5) 0.0722(14) Uani 1 1 d . . .
H27A H 0.4911 0.4367 0.8832 0.087 Uiso 1 1 calc R . .
H27B H 0.5148 0.5098 0.8057 0.087 Uiso 1 1 calc R . .
C28 C 0.3275(7) 0.3908(8) 0.7544(7) 0.095(2) Uani 1 1 d . . .
H28A H 0.3044 0.3792 0.6742 0.114 Uiso 1 1 calc R . .
H28B H 0.2812 0.3116 0.7567 0.114 Uiso 1 1 calc R . .
C29 C 0.2892(8) 0.4844(9) 0.8177(8) 0.100(3) Uani 1 1 d . . .
H29A H 0.2796 0.4838 0.8869 0.120 Uiso 1 1 calc R . .
C30 C 0.2668(8) 0.5679(8) 0.7899(8) 0.096(2) Uani 1 1 d . . .
C31 C 0.2682(10) 0.5734(12) 0.6775(11) 0.121(3) Uani 1 1 d . . .
H31A H 0.2671 0.4965 0.6269 0.181 Uiso 1 1 calc R . .
H31B H 0.3453 0.6422 0.6900 0.181 Uiso 1 1 calc R . .
H31C H 0.1931 0.5852 0.6430 0.181 Uiso 1 1 calc R . .
C32 C 0.2293(15) 0.6588(13) 0.8603(14) 0.152(5) Uani 1 1 d . . .
H32A H 0.1584 0.6656 0.8122 0.227 Uiso 1 1 calc R . .
H32B H 0.3017 0.7389 0.8988 0.227 Uiso 1 1 calc R . .
H32C H 0.2029 0.6324 0.9168 0.227 Uiso 1 1 calc R . .
C33 C 0.6612(6) 0.3862(6) 0.8114(5) 0.0781(15) Uani 1 1 d . . .
H33A H 0.7157 0.4583 0.8089 0.094 Uiso 1 1 calc R . .
C34 C 0.7167(10) 0.3456(9) 0.8727(8) 0.118(3) Uani 1 1 d U . .
H34A H 0.6693 0.2739 0.8801 0.141 Uiso 1 1 calc R . .
H34B H 0.8059 0.3868 0.9116 0.141 Uiso 1 1 calc R . .
C35 C 0.4496(7) 0.2082(5) 0.7283(5) 0.0749(14) Uani 1 1 d . . .
H35A H 0.4600 0.2066 0.8030 0.112 Uiso 1 1 calc R . .
H35B H 0.4818 0.1521 0.6856 0.112 Uiso 1 1 calc R . .
H35C H 0.3592 0.1823 0.6872 0.112 Uiso 1 1 calc R . .
S1' S 0.71023(11) 0.69502(8) 0.63939(8) 0.0539(3) Uani 1 1 d . . .
O1' O 0.5922(4) 0.6532(3) 0.6577(3) 0.0712(10) Uani 1 1 d . . .
O2' O 0.7888(5) 0.6318(3) 0.6593(3) 0.0740(10) Uani 1 1 d . . .
N2' N 0.6889(4) 0.6842(3) 0.5110(3) 0.0503(7) Uani 1 1 d . . .
S3' S 0.60183(9) 0.73865(7) 0.45835(7) 0.0479(2) Uani 1 1 d . . .
O3' O 0.6244(4) 0.8648(3) 0.5180(3) 0.0586(7) Uani 1 1 d . . .
C4' C 0.8033(5) 0.8561(4) 0.7295(3) 0.0546(9) Uani 1 1 d . . .
C5' C 0.9258(6) 0.9065(5) 0.7300(5) 0.0703(12) Uani 1 1 d . . .
C6' C 1.0025(8) 1.0295(6) 0.8115(6) 0.092(2) Uani 1 1 d D . .
H6'A H 1.0877 1.0659 0.8149 0.110 Uiso 1 1 calc R . .
C7' C 0.9607(10) 1.0972(7) 0.8840(7) 0.105(3) Uani 1 1 d U C .
C8' C 0.8368(9) 1.0454(5) 0.8759(5) 0.094(2) Uani 1 1 d D . .
H8'A H 0.8058 1.0935 0.9247 0.113 Uiso 1 1 calc R . .
C9' C 0.7530(7) 0.9256(4) 0.7996(4) 0.0681(14) Uani 1 1 d . . .
C10' C 0.9849(7) 0.8445(8) 0.6533(7) 0.0870(18) Uani 1 1 d D . .
H10B H 0.9191 0.7596 0.6035 0.104 Uiso 1 1 calc R . .
C11' C 1.0158(9) 0.9063(12) 0.5756(9) 0.121(3) Uani 1 1 d D . .
H11D H 0.9393 0.9116 0.5345 0.182 Uiso 1 1 calc R . .
H11E H 1.0454 0.8583 0.5215 0.182 Uiso 1 1 calc R . .
H11F H 1.0826 0.9892 0.6206 0.182 Uiso 1 1 calc R . .
C12' C 1.1006(13) 0.8298(16) 0.7160(12) 0.158(5) Uani 1 1 d DU . .
H12D H 1.0777 0.7892 0.7653 0.237 Uiso 1 1 calc R . .
H12E H 1.1701 0.9109 0.7620 0.237 Uiso 1 1 calc R . .
H12F H 1.1279 0.7800 0.6610 0.237 Uiso 1 1 calc R . .
C13' C 1.0436(11) 1.2210(8) 0.9741(8) 0.129(3) Uani 1 1 d DU . .
H13B H 0.9865 1.2326 1.0189 0.155 Uiso 0.68(3) 1 calc PR C 1
H13C H 1.1211 1.2313 0.9580 0.155 Uiso 0.32(3) 1 d PR C 2
C14' C 1.0597(18) 1.3237(9) 0.9408(13) 0.111(6) Uani 0.68(3) 1 d PDU C 1
H14D H 0.9780 1.3101 0.8896 0.166 Uiso 0.68(3) 1 calc PR C 1
H14E H 1.1222 1.3296 0.9021 0.166 Uiso 0.68(3) 1 calc PR C 1
H14F H 1.0896 1.4002 1.0083 0.166 Uiso 0.68(3) 1 calc PR C 1
C15' C 1.1496(18) 1.2296(12) 1.0593(13) 0.123(7) Uani 0.68(3) 1 d PDU C 1
H15D H 1.1223 1.1603 1.0805 0.184 Uiso 0.68(3) 1 calc PR C 1
H15E H 1.1800 1.3069 1.1261 0.184 Uiso 0.68(3) 1 calc PR C 1
H15F H 1.2184 1.2274 1.0291 0.184 Uiso 0.68(3) 1 calc PR C 1
C14B C 1.014(3) 1.321(2) 0.959(2) 0.079(7) Uiso 0.32(3) 1 d PDU C 2
H14G H 0.9814 1.3006 0.8776 0.119 Uiso 0.32(3) 1 calc PR C 2
H14H H 1.0917 1.3966 0.9954 0.119 Uiso 0.32(3) 1 calc PR C 2
H14I H 0.9501 1.3316 0.9925 0.119 Uiso 0.32(3) 1 calc PR C 2
C15B C 1.079(3) 1.222(2) 1.0872(14) 0.088(7) Uiso 0.32(3) 1 d PDU C 2
H15G H 1.0820 1.1436 1.0817 0.131 Uiso 0.32(3) 1 calc PR C 2
H15H H 1.0158 1.2357 1.1217 0.131 Uiso 0.32(3) 1 calc PR C 2
H15I H 1.1628 1.2889 1.1342 0.131 Uiso 0.32(3) 1 calc PR C 2
C16' C 0.6187(8) 0.8864(6) 0.8015(6) 0.0814(18) Uani 1 1 d D . .
H16B H 0.5645 0.8120 0.7294 0.098 Uiso 1 1 calc R . .
C17' C 0.5644(12) 0.9797(10) 0.8032(10) 0.118(3) Uani 1 1 d D . .
H17D H 0.5708 1.0022 0.7397 0.176 Uiso 1 1 calc R . .
H17E H 0.6119 1.0529 0.8746 0.176 Uiso 1 1 calc R . .
H17F H 0.4749 0.9454 0.7965 0.176 Uiso 1 1 calc R . .
C18' C 0.6108(12) 0.8463(10) 0.8977(8) 0.113(3) Uani 1 1 d D . .
H18D H 0.6472 0.7851 0.8932 0.170 Uiso 1 1 calc R . .
H18E H 0.5216 0.8104 0.8914 0.170 Uiso 1 1 calc R . .
H18F H 0.6585 0.9177 0.9704 0.170 Uiso 1 1 calc R . .
C19' C 0.6287(5) 0.7158(4) 0.3271(4) 0.0584(10) Uani 1 1 d . . .
C20' C 0.6165(7) 0.6013(5) 0.2588(4) 0.0767(17) Uani 1 1 d . . .
H20B H 0.5966 0.5354 0.2817 0.092 Uiso 1 1 calc R . .
C21' C 0.6341(10) 0.5845(7) 0.1544(6) 0.105(3) Uani 1 1 d U . .
H21B H 0.6284 0.5074 0.1058 0.126 Uiso 1 1 calc R . .
C22' C 0.6603(10) 0.6835(9) 0.1236(7) 0.116(3) Uani 1 1 d U . .
H22B H 0.6682 0.6717 0.0515 0.139 Uiso 1 1 calc R . .
C23' C 0.6747(9) 0.7959(8) 0.1934(6) 0.102(3) Uani 1 1 d . . .
H23B H 0.6964 0.8622 0.1712 0.122 Uiso 1 1 calc R . .
C24' C 0.6576(6) 0.8154(5) 0.2992(5) 0.0713(14) Uani 1 1 d . . .
H24B H 0.6657 0.8933 0.3486 0.086 Uiso 1 1 calc R . .
C25' C 0.4398(5) 0.6418(4) 0.4251(4) 0.0567(9) Uani 1 1 d . . .
H25C H 0.4214 0.5608 0.3661 0.068 Uiso 1 1 calc R . .
H25D H 0.4316 0.6290 0.4936 0.068 Uiso 1 1 calc R . .
C26' C 0.3364(5) 0.6832(7) 0.3841(7) 0.0826(18) Uani 1 1 d D D .
C27' C 0.2090(6) 0.5696(7) 0.3465(7) 0.0847(18) Uani 1 1 d D . .
H27C H 0.2084 0.5426 0.4090 0.102 Uiso 0.74(2) 1 calc PR D 1
H27D H 0.2044 0.5011 0.2806 0.102 Uiso 0.74(2) 1 calc PR D 1
H27E H 0.1856 0.5729 0.4122 0.102 Uiso 0.26(2) 1 d PR D 2
H27F H 0.2253 0.4970 0.3201 0.102 Uiso 0.26(2) 1 d PR D 2
C28' C 0.0881(8) 0.5987(12) 0.3138(13) 0.102(4) Uani 0.74(2) 1 d PD D 1
H28C H 0.0814 0.6538 0.3825 0.122 Uiso 0.74(2) 1 calc PR D 1
H28D H 0.0951 0.6399 0.2616 0.122 Uiso 0.74(2) 1 calc PR D 1
C29' C -0.0300(8) 0.4763(12) 0.2561(9) 0.113(5) Uani 0.74(2) 1 d PDU D 1
H29' H -0.0423 0.4182 0.1839 0.135 Uiso 0.74(2) 1 calc PR D 1
C30' C -0.1115(8) 0.4520(9) 0.3041(11) 0.078(3) Uani 0.74(2) 1 d PD D 1
C31' C -0.089(2) 0.543(2) 0.4185(16) 0.166(8) Uani 0.74(2) 1 d PDU D 1
H31D H -0.0485 0.5210 0.4766 0.249 Uiso 0.74(2) 1 calc PR D 1
H31E H -0.1709 0.5430 0.4248 0.249 Uiso 0.74(2) 1 calc PR D 1
H31F H -0.0341 0.6252 0.4292 0.249 Uiso 0.74(2) 1 calc PR D 1
C32' C -0.2241(13) 0.3368(15) 0.2583(19) 0.142(6) Uani 0.74(2) 1 d PDU D 1
H32D H -0.2956 0.3541 0.2746 0.213 Uiso 0.74(2) 1 calc PR D 1
H32E H -0.2065 0.2830 0.2934 0.213 Uiso 0.74(2) 1 calc PR D 1
H32F H -0.2457 0.2962 0.1762 0.213 Uiso 0.74(2) 1 calc PR D 1
C28B C 0.0908(13) 0.556(2) 0.2592(18) 0.070(6) Uiso 0.26(2) 1 d PD D 2
H28E H 0.0908 0.6391 0.2781 0.083 Uiso 0.26(2) 1 calc PR D 2
H28F H 0.1024 0.5304 0.1847 0.083 Uiso 0.26(2) 1 calc PR D 2
C29B C -0.0318(14) 0.476(2) 0.245(3) 0.110(9) Uiso 0.26(2) 1 d PDU D 2
H29B H -0.0589 0.4249 0.1663 0.132 Uiso 0.26(2) 1 calc PR D 2
C30B C -0.1239(17) 0.4300(19) 0.265(2) 0.074(9) Uiso 0.26(2) 1 d PD D 2
C31B C -0.150(4) 0.458(4) 0.372(3) 0.111(12) Uiso 0.26(2) 1 d PD D 2
H31G H -0.1323 0.4030 0.4059 0.167 Uiso 0.26(2) 1 calc PR D 2
H31H H -0.2389 0.4458 0.3573 0.167 Uiso 0.26(2) 1 calc PR D 2
H31I H -0.0946 0.5433 0.4241 0.167 Uiso 0.26(2) 1 calc PR D 2
C32B C -0.243(2) 0.324(2) 0.181(2) 0.084(8) Uiso 0.26(2) 1 d PD D 2
H32G H -0.2421 0.3098 0.1042 0.125 Uiso 0.26(2) 1 calc PR D 2
H32H H -0.3165 0.3427 0.1895 0.125 Uiso 0.26(2) 1 calc PR D 2
H32I H -0.2487 0.2507 0.1946 0.125 Uiso 0.26(2) 1 calc PR D 2
C33' C 0.3400(7) 0.7139(10) 0.2858(9) 0.104(3) Uani 1 1 d U . .
H33B H 0.3382 0.6523 0.2207 0.125 Uiso 1 1 calc R D .
C34' C 0.3455(13) 0.8195(14) 0.2789(14) 0.145(4) Uani 1 1 d U D .
H34C H 0.3475 0.8842 0.3417 0.174 Uiso 1 1 calc R . .
H34D H 0.3474 0.8298 0.2113 0.174 Uiso 1 1 calc R . .
C35' C 0.3346(8) 0.7908(9) 0.4864(10) 0.111(3) Uani 1 1 d . . .
H35D H 0.4126 0.8647 0.5128 0.167 Uiso 1 1 calc R D .
H35E H 0.3293 0.7654 0.5485 0.167 Uiso 1 1 calc R . .
H35F H 0.2607 0.8086 0.4609 0.167 Uiso 1 1 calc R . .

loop_
_atom_site_aniso_label
_atom_site_aniso_U_11
_atom_site_aniso_U_22
_atom_site_aniso_U_33
_atom_site_aniso_U_23
_atom_site_aniso_U_13
_atom_site_aniso_U_12
S1 0.0487(4) 0.0358(4) 0.0460(4) 0.0191(3) 0.0107(3) 0.0126(3)
O1 0.0563(15) 0.0480(14) 0.0565(15) 0.0217(11) 0.0126(12) 0.0255(12)
O2 0.0636(18) 0.0464(14) 0.0588(16) 0.0297(12) 0.0150(13) 0.0100(12)
N2 0.0465(15) 0.0392(13) 0.0470(15) 0.0171(11) 0.0157(12) 0.0153(11)
S3 0.0427(4) 0.0373(4) 0.0502(4) 0.0207(3) 0.0135(3) 0.0158(3)
O3 0.0512(15) 0.0479(14) 0.0696(18) 0.0283(13) 0.0110(13) 0.0121(11)
C4 0.0462(17) 0.0419(16) 0.0441(16) 0.0201(12) 0.0107(13) 0.0090(13)
C5 0.054(2) 0.057(2) 0.062(2) 0.0058(18) 0.0140(19) 0.0120(18)
C6 0.068(3) 0.059(3) 0.087(4) -0.010(3) 0.013(3) 0.009(2)
C7 0.062(3) 0.051(2) 0.073(3) 0.007(2) -0.003(2) 0.007(2)
C8 0.052(2) 0.060(2) 0.061(2) 0.0299(19) 0.0077(18) 0.0011(18)
C9 0.054(2) 0.060(2) 0.054(2) 0.0238(17) 0.0200(17) 0.0068(18)
C10 0.062(3) 0.080(4) 0.083(4) -0.003(3) 0.034(3) 0.014(3)
C11 0.091(5) 0.105(6) 0.176(8) 0.015(5) 0.047(5) 0.048(4)
C12 0.113(6) 0.176(8) 0.080(4) 0.030(4) 0.056(4) 0.038(5)
C13 0.068(4) 0.063(4) 0.112(6) -0.001(3) -0.004(3) -0.007(3)
C14 0.110(5) 0.070(4) 0.140(6) 0.046(4) -0.028(4) 0.015(3)
C15 0.095(4) 0.100(5) 0.080(4) 0.048(4) -0.013(3) -0.003(4)
C16 0.087(5) 0.099(5) 0.099(5) 0.009(4) 0.058(4) -0.003(4)
C17 0.149(9) 0.207(12) 0.115(7) 0.074(7) 0.084(7) 0.029(8)
C18 0.221(17) 0.167(13) 0.229(17) 0.104(12) 0.157(15) 0.121(13)
C19 0.0462(17) 0.0385(14) 0.0497(17) 0.0149(12) 0.0132(13) 0.0186(12)
C20 0.050(2) 0.0441(18) 0.079(3) 0.0265(17) 0.0214(19) 0.0171(15)
C21 0.046(2) 0.073(3) 0.094(4) 0.029(3) 0.018(2) 0.020(2)
C22 0.055(2) 0.086(4) 0.079(3) 0.031(3) 0.014(2) 0.040(2)
C23 0.074(3) 0.063(3) 0.079(3) 0.027(2) 0.019(2) 0.044(2)
C24 0.058(2) 0.0452(17) 0.060(2) 0.0203(15) 0.0158(17) 0.0280(16)
C25 0.068(2) 0.062(2) 0.056(2) 0.0331(17) 0.0278(18) 0.044(2)
C26 0.065(2) 0.061(2) 0.0464(18) 0.0255(16) 0.0161(17) 0.0254(19)
C27 0.092(4) 0.069(3) 0.056(2) 0.018(2) 0.026(2) 0.040(3)
C28 0.086(4) 0.095(5) 0.108(5) 0.028(4) 0.044(4) 0.048(4)
C29 0.100(5) 0.107(6) 0.109(6) 0.038(4) 0.066(5) 0.048(4)
C30 0.091(5) 0.096(5) 0.116(6) 0.044(4) 0.053(4) 0.045(4)
C31 0.101(6) 0.148(9) 0.160(9) 0.099(8) 0.069(6) 0.057(6)
C32 0.155(10) 0.125(9) 0.180(12) 0.041(8) 0.085(9) 0.066(8)
C33 0.076(3) 0.070(3) 0.071(3) 0.016(2) 0.004(2) 0.034(3)
C34 0.109(6) 0.093(5) 0.112(6) 0.043(4) -0.028(4) 0.035(4)
C35 0.104(4) 0.060(3) 0.067(3) 0.032(2) 0.033(3) 0.032(3)
S1' 0.0851(7) 0.0368(4) 0.0449(4) 0.0186(3) 0.0219(4) 0.0293(4)
O1' 0.108(3) 0.0493(16) 0.0625(18) 0.0270(13) 0.0447(19) 0.0252(17)
O2' 0.111(3) 0.0561(18) 0.0629(19) 0.0237(14) 0.0206(19) 0.052(2)
N2' 0.0640(19) 0.0427(15) 0.0452(15) 0.0137(11) 0.0196(13) 0.0269(14)
S3' 0.0596(5) 0.0388(4) 0.0484(4) 0.0236(3) 0.0196(4) 0.0171(3)
O3' 0.0711(19) 0.0420(13) 0.0677(18) 0.0278(12) 0.0226(15) 0.0243(13)
C4' 0.080(3) 0.0436(17) 0.0443(17) 0.0209(13) 0.0202(18) 0.0277(18)
C5' 0.072(3) 0.062(3) 0.069(3) 0.027(2) 0.009(2) 0.027(2)
C6' 0.087(4) 0.067(3) 0.089(4) 0.034(3) -0.008(3) 0.012(3)
C7' 0.132(6) 0.055(3) 0.084(4) 0.019(3) -0.012(4) 0.027(3)
C8' 0.168(8) 0.045(2) 0.060(3) 0.0133(19) 0.026(4) 0.049(3)
C9' 0.118(4) 0.046(2) 0.047(2) 0.0220(15) 0.032(2) 0.038(2)
C10' 0.069(3) 0.102(5) 0.104(5) 0.049(4) 0.032(3) 0.044(3)
C11' 0.090(6) 0.164(10) 0.130(7) 0.075(7) 0.057(5) 0.050(6)
C12' 0.143(9) 0.208(13) 0.160(10) 0.076(8) 0.037(7) 0.129(9)
C13' 0.155(7) 0.074(4) 0.105(5) 0.031(4) -0.004(5) 0.017(4)
C14' 0.123(12) 0.056(5) 0.089(8) 0.021(5) -0.007(8) -0.007(6)
C15' 0.136(12) 0.090(7) 0.090(7) 0.025(6) -0.032(7) 0.040(7)
C16' 0.123(5) 0.065(3) 0.086(4) 0.035(3) 0.067(4) 0.052(3)
C17' 0.164(9) 0.113(6) 0.141(8) 0.067(6) 0.091(7) 0.096(7)
C18' 0.160(9) 0.122(7) 0.097(5) 0.061(5) 0.077(6) 0.068(6)
C19' 0.062(2) 0.052(2) 0.0497(19) 0.0251(15) 0.0205(17) 0.0038(17)
C20' 0.101(4) 0.061(3) 0.055(2) 0.025(2) 0.037(3) 0.010(3)
C21' 0.142(6) 0.082(4) 0.067(3) 0.021(3) 0.055(4) 0.010(4)
C22' 0.149(6) 0.119(6) 0.069(3) 0.049(3) 0.056(4) 0.017(4)
C23' 0.123(6) 0.099(5) 0.087(4) 0.064(4) 0.048(4) 0.013(4)
C24' 0.082(3) 0.057(2) 0.075(3) 0.040(2) 0.032(3) 0.010(2)
C25' 0.062(2) 0.055(2) 0.067(2) 0.0383(18) 0.030(2) 0.0228(18)
C26' 0.054(3) 0.088(4) 0.113(5) 0.071(4) 0.015(3) 0.017(2)
C27' 0.057(3) 0.097(5) 0.108(5) 0.060(4) 0.033(3) 0.020(3)
C28' 0.060(5) 0.123(9) 0.121(10) 0.075(8) 0.027(5) 0.013(5)
C29' 0.060(4) 0.157(9) 0.082(6) 0.026(5) 0.032(4) 0.013(5)
C30' 0.061(4) 0.086(5) 0.097(7) 0.040(5) 0.047(4) 0.028(4)
C31' 0.160(10) 0.180(12) 0.164(10) 0.030(7) 0.081(8) 0.101(8)
C32' 0.108(8) 0.145(10) 0.171(11) 0.065(7) 0.057(7) 0.043(6)
C33' 0.070(3) 0.124(6) 0.133(6) 0.087(5) 0.023(4) 0.028(3)
C34' 0.131(7) 0.144(8) 0.168(8) 0.105(7) 0.027(6) 0.040(5)
C35' 0.066(4) 0.105(6) 0.160(8) 0.050(6) 0.034(4) 0.038(4)

loop_
_geom_bond_atom_site_label_1
_geom_bond_atom_site_label_2
_geom_bond_distance
_geom_bond_site_symmetry_2
_geom_bond_publ_flag
S1 O2 1.432(3) . ?
S1 O1 1.438(3) . ?
S1 N2 1.632(4) . ?
S1 C4 1.799(4) . ?
N2 S3 1.557(3) . ?
S3 O3 1.440(3) . ?
S3 C19 1.759(4) . ?
S3 C25 1.773(4) . ?
C4 C9 1.399(6) . ?
C4 C5 1.404(6) . ?
C5 C6 1.391(7) . ?
C5 C10 1.530(7) . ?
C6 C7 1.367(10) . ?
C7 C8 1.377(9) . ?
C7 C13 1.542(7) . ?
C8 C9 1.399(6) . ?
C9 C16 1.499(8) . ?
C10 C11 1.507(10) . ?
C10 C12 1.520(9) . ?
C13 C14 1.470(10) . ?
C13 C15 1.505(10) . ?
C16 C18 1.493(12) . ?
C16 C17 1.526(10) . ?
C19 C24 1.384(6) . ?
C19 C20 1.395(5) . ?
C20 C21 1.389(7) . ?
C21 C22 1.385(9) . ?
C22 C23 1.383(9) . ?
C23 C24 1.395(7) . ?
C25 C26 1.533(6) . ?
C26 C33 1.482(8) . ?
C26 C27 1.536(7) . ?
C26 C35 1.559(7) . ?
C27 C28 1.526(10) . ?
C28 C29 1.466(10) . ?
C29 C30 1.294(14) . ?
C30 C32 1.475(14) . ?
C30 C31 1.517(13) . ?
C33 C34 1.259(10) . ?
S1' O2' 1.425(4) . ?
S1' O1' 1.429(4) . ?
S1' N2' 1.622(4) . ?
S1' C4' 1.807(4) . ?
N2' S3' 1.558(4) . ?
S3' O3' 1.435(3) . ?
S3' C19' 1.785(4) . ?
S3' C25' 1.785(5) . ?
C4' C5' 1.383(8) . ?
C4' C9' 1.418(7) . ?
C5' C6' 1.427(9) . ?
C5' C10' 1.501(9) . ?
C6' C7' 1.351(14) . ?
C7' C8' 1.367(14) . ?
C7' C13' 1.479(11) . ?
C8' C9' 1.399(8) . ?
C9' C16' 1.512(10) . ?
C10' C11' 1.513(10) . ?
C10' C12' 1.531(9) . ?
C13' C15' 1.443(11) . ?
C13' C14B 1.455(13) . ?
C13' C14' 1.462(11) . ?
C13' C15B 1.462(13) . ?
C16' C17' 1.492(9) . ?
C16' C18' 1.522(8) . ?
C19' C20' 1.377(8) . ?
C19' C24' 1.379(6) . ?
C20' C21' 1.402(7) . ?
C21' C22' 1.395(13) . ?
C22' C23' 1.354(13) . ?
C23' C24' 1.414(9) . ?
C25' C26' 1.525(8) . ?
C26' C33' 1.476(10) . ?
C26' C27' 1.565(8) . ?
C26' C35' 1.592(13) . ?
C27' C28B 1.532(17) . ?
C27' C28' 1.580(13) . ?
C28' C29' 1.539(13) . ?
C29' C30' 1.273(11) . ?
C30' C32' 1.463(13) . ?
C30' C31' 1.491(15) . ?
C28B C29B 1.413(16) . ?
C29B C30B 1.189(16) . ?
C30B C31B 1.475(18) . ?
C30B C32B 1.489(17) . ?
C33' C34' 1.340(16) . ?
